data_4002212
loop_
_publ_author_name
'S\"ollradl, Stefan'
'Greiwe, Magnus'
'Bukas, Vanessa J.'
'Buchner, Magnus R.'
'Widenmeyer, Marc'
'Kandemir, Timur'
'Zweifel, Tobias'
'Senyshyn, Anatoliy'
'G\"unther, Sebastian'
'Nilges, Tom'
'T\"urler, Andreas'
'Niewa, Rainer'

_publ_section_title
;
 Nitrogen-Doping in ZnO via Combustion Synthesis?
;
_journal_issue 12
_journal_name_full 'Chemistry of Materials'
_journal_page_first 4188
_journal_paper_doi 10.1021/cm504200q
_journal_volume 27
_journal_year 2015
_chemical_formula_sum 'C3 H3 N3 O3'
_chemical_formula_weight 129.1
_space_group_IT_number 15
_symmetry_cell_setting monoclinic
_symmetry_Int_Tables_number 15
_symmetry_space_group_name_Hall '-C 2yc'
_symmetry_space_group_name_H-M 'C 1 2/c 1'
_cell_angle_alpha 90
_cell_angle_beta 90.737(7)
_cell_angle_gamma 90
_cell_formula_units_Z 4
_cell_length_a 7.9160(7)
_cell_length_b 6.7366(3)
_cell_length_c 9.0780(8)
_cell_measurement_reflns_used 8367
_cell_measurement_temperature 293
_cell_measurement_theta_max 32.11
_cell_measurement_theta_min 3.97
_cell_volume 484.06(6)
_computing_cell_refinement 'X-Area (STOE, 2011)'
_computing_data_collection 'X-Area (STOE, 2011)'
_computing_data_reduction 'X-Area (STOE, 2011)'
_computing_molecular_graphics 'DIAMOND (Brandenburg, 2005)'
_computing_publication_material 'publCIF (Westrip, 2010)'
_computing_structure_refinement
;
'Jana2006 (Petricek, V., Dusek, M. & Palatinus L., 2006)'
;
_computing_structure_solution
;
'Jana2006 (Petricek, V., Dusek, M. & Palatinus L., 2006)'
;
_diffrn_ambient_temperature 293(2)
_diffrn_detector 'image plate (34 cm diameter)'
_diffrn_measured_fraction_theta_full 0.99
_diffrn_measured_fraction_theta_max 0.99
_diffrn_measurement_device 'four-cycle diffractometer'
_diffrn_measurement_device_type 'IPDS Stoe 2T'
_diffrn_measurement_method '??integration method??'
_diffrn_radiation_monochromator 'plane graphite'
_diffrn_radiation_probe x-ray
_diffrn_radiation_source X-ray
_diffrn_radiation_type 'Mo K\a'
_diffrn_radiation_wavelength 0.71073
_diffrn_reflns_av_R_equivalents 0
_diffrn_reflns_av_sigmaI/netI 0.0267
_diffrn_reflns_limit_h_max 11
_diffrn_reflns_limit_h_min -11
_diffrn_reflns_limit_k_max 9
_diffrn_reflns_limit_k_min 0
_diffrn_reflns_limit_l_max 13
_diffrn_reflns_limit_l_min 0
_diffrn_reflns_number 828
_diffrn_reflns_theta_full 32.01
_diffrn_reflns_theta_max 32.01
_diffrn_reflns_theta_min 3.99
_diffrn_source 'sealed X-ray tube'
_diffrn_source_current 40
_diffrn_source_voltage 50
_exptl_absorpt_coefficient_mu 0.151
_exptl_absorpt_correction_T_max 0.9678
_exptl_absorpt_correction_T_min 0.8556
_exptl_absorpt_correction_type numerical
_exptl_crystal_colour colourless
_exptl_crystal_density_diffrn 1.7706
_exptl_crystal_description plate
_exptl_crystal_F_000 264
_exptl_crystal_size_max 0.40
_exptl_crystal_size_mid 0.23
_exptl_crystal_size_min 0.08
_refine_diff_density_max 0.18
_refine_diff_density_min -0.20
_refine_ls_extinction_coef 0.16
_refine_ls_extinction_method none
_refine_ls_goodness_of_fit_gt 2.18
_refine_ls_goodness_of_fit_ref 1.64
_refine_ls_hydrogen_treatment refall
_refine_ls_number_constraints 0
_refine_ls_number_parameters 49
_refine_ls_number_reflns 828
_refine_ls_number_restraints 0
_refine_ls_R_factor_all 0.0539
_refine_ls_R_factor_gt 0.0313
_refine_ls_shift/su_max 0.0035
_refine_ls_shift/su_mean 0.0009
_refine_ls_structure_factor_coef Fsqd
_refine_ls_weighting_details w=1/(\s^2^(I)+0.0004I^2^)
_refine_ls_weighting_scheme sigma
_refine_ls_wR_factor_gt 0.0777
_refine_ls_wR_factor_ref 0.0790
_reflns_number_gt 478
_reflns_number_total 828
_reflns_threshold_expression I>3\s(I)
_cod_data_source_file cm504200q_si_002.cif
_cod_data_source_block CHNO
_cod_depositor_comments
;
The following automatic conversions were performed:

'_diffrn_radiation_probe' value 'X-ray' changed to 'x-ray' according
to
/usr/data/users/saulius/crontab/automatic-downloads/rss-feeds/ACS/lib/dictionaries/cif_core.dic
dictionary named 'cif_core.dic' version 2.4.2 from 2011-04-26.

Automatic conversion script
Id: cif_fix_values 3271 2015-04-21 07:52:19Z andrius 

 Adding full bibliography for 4002212.cif.

The following automatic conversions were performed:

data name '_atom_site_site_symmetry_mutiplicity' was replaced with
'_atom_site_site_symmetry_multiplicity' as specified in the
replacement file 'data/replacement-values/replacement_tags.lst'.

Automatic conversion script
Id: cif_correct_tags 9268 2022-04-12 08:56:07Z antanas 
;
_cod_database_code 4002212

loop_
_symmetry_equiv_pos_site_id
_symmetry_equiv_pos_as_xyz
1 x,y,z
2 -x,y,-z+1/2
3 -x,-y,-z
4 x,-y,z+1/2
5 x+1/2,y+1/2,z
6 -x+1/2,y+1/2,-z+1/2
7 -x+1/2,-y+1/2,-z
8 x+1/2,-y+1/2,z+1/2

loop_
_atom_site_label
_atom_site_type_symbol
_atom_site_fract_x
_atom_site_fract_y
_atom_site_fract_z
_atom_site_adp_type
_atom_site_U_iso_or_equiv
_atom_site_site_symmetry_multiplicity
_atom_site_occupancy
_atom_site_calc_flag
O1 O 0 0.40153(19) 0.25 Uani 0.0464(5) 4 1 d
O2 O 0.31485(13) 0.51505(13) 0.55765(10) Uani 0.0352(3) 8 1 d
N1 N 0 0.9871(2) 0.25 Uani 0.0284(4) 4 1 d
N2 N 0.59303(16) 0.19032(16) 0.34880(13) Uani 0.0305(3) 8 1 d
C3 C 0 0.5811(3) 0.25 Uani 0.0297(5) 4 1 d
C4 C 0.40101(17) 0.39325(16) 0.14637(14) Uani 0.0259(3) 8 1 d
H1 H 0.1491(19) 0.625(2) 0.4108(17) Uiso 0.038(5) 8 1 d
H2 H 0 0.123(4) 0.25 Uiso 0.050(7) 4 1 d

loop_
_atom_site_aniso_label
_atom_site_aniso_type_symbol
_atom_site_aniso_U_11
_atom_site_aniso_U_22
_atom_site_aniso_U_33
_atom_site_aniso_U_12
_atom_site_aniso_U_13
_atom_site_aniso_U_23
O1 O 0.0588(10) 0.0190(6) 0.0610(10) 0 -0.0155(8) 0
O2 O 0.0418(5) 0.0269(5) 0.0365(4) 0.0006(4) -0.0183(4) -0.0030(4)
N1 N 0.0380(8) 0.0177(7) 0.0292(7) 0 -0.0127(6) 0
N2 N 0.0365(5) 0.0220(5) 0.0327(5) 0.0034(5) -0.0139(4) 0.0030(5)
C3 C 0.0335(10) 0.0203(8) 0.0351(10) 0 -0.0064(8) 0
C4 C 0.0284(6) 0.0231(5) 0.0259(6) -0.0019(5) -0.0055(5) 0.0000(5)

loop_
_atom_type_symbol
_atom_type_scat_dispersion_real
_atom_type_scat_dispersion_imag
_atom_type_scat_source
C 0.0034 0.0017 'International Tables Vol C tables 4.2.6.8 and 6.1.1.1'
H 0.0000 0.0000 'International Tables Vol C tables 4.2.6.8 and 6.1.1.1'
N 0.0067 0.0035 'International Tables Vol C tables 4.2.6.8 and 6.1.1.1'
O 0.0115 0.0063 'International Tables Vol C tables 4.2.6.8 and 6.1.1.1'

loop_
_geom_angle_atom_site_label_1
_geom_angle_atom_site_label_2
_geom_angle_atom_site_label_3
_geom_angle_site_symmetry_1
_geom_angle_site_symmetry_3
_geom_angle
C4 N1 C4 5_455 6_555 125.06(13)
C4 N1 H2 5_455 1_565 117.47(7)
C4 N1 H2 6_555 1_565 117.47(7)
C3 N2 C4 5_545 2_655 125.20(12)
C3 N2 H1 5_545 5_545 115.8(11)
C4 N2 H1 2_655 5_545 118.9(11)
O1 C3 N2 . 5_455 122.55(8)
O1 C3 N2 . 6_555 122.55(8)
N2 C3 N2 5_455 6_555 114.91(14)
O2 C4 N1 4_564 5_545 122.03(11)
O2 C4 N2 4_564 2_655 123.16(12)
N1 C4 N2 5_545 2_655 114.81(12)

loop_
_geom_bond_atom_site_label_1
_geom_bond_atom_site_label_2
_geom_bond_site_symmetry_2
_geom_bond_distance
O1 C3 . 1.210(2)
O2 C4 4_565 1.2171(16)
N1 C4 5_455 1.3712(14)
N1 C4 6_555 1.3712(14)
N1 H2 1_565 0.92(3)
N2 C3 5_545 1.3680(15)
N2 C4 2_655 1.3686(15)
N2 H1 5_545 0.837(15)

loop_
_geom_hbond_atom_site_label_D
_geom_hbond_atom_site_label_H
_geom_hbond_atom_site_label_A
_geom_hbond_site_symmetry_D
_geom_hbond_distance_DH
_geom_hbond_distance_HA
_geom_hbond_distance_DA
_geom_hbond_angle_DHA
N2 H1 O2 5_455 0.837(15) 2.001(15) 2.8260(16) 168.7(15)
N1 H2 O1 1_545 0.92(3) 1.87(3) 2.792(2) **
